data_7014262
loop_
_publ_author_name
'Alvarez, Celedonio M.'
'Alvarez, M. Angeles'
'Garc\'ia-Viv\'o, Daniel'
'Garc\'ia, M Esther'
'Ruiz, Miguel A.'
'Sa\'aez, David'
'Falvello, Larry R.'
'Soler, Tatiana'
'Herson, Patrick'

_publ_section_title
;
 Proton induced P-H and Mo-H bond activation at the phosphide bridged
 dimolybdenum complexes [Mo2Cp2(mu-H)(mu-PHR)(CO)4](R = Cy,
 2,4,6-C6H2R'3; R'= H, Me, tBu).
;
_journal_issue 24
_journal_name_full 'Dalton transactions (Cambridge, England : 2003)'
_journal_page_first 4168
_journal_page_last 4179
_journal_paper_doi 10.1039/b412875c
_journal_year 2004
_chemical_compound_source
;
?
;
_chemical_formula_moiety ' C21.5 H23 B Cl O5 F4 Mo2 P'
_chemical_formula_sum 'C21.5 H23 B Cl F4 Mo2 O5 P'
_chemical_formula_weight 706.53
_space_group_IT_number 14
_symmetry_cell_setting monoclinic
_symmetry_space_group_name_Hall '-P 2yn'
_symmetry_space_group_name_H-M 'P 1 21/n 1'
_audit_creation_date 03-13-03
_audit_creation_method CRYSTALS_ver_12-03-99
_cell_angle_alpha 90
_cell_angle_beta 101.031(8)
_cell_angle_gamma 90
_cell_formula_units_Z 8
_cell_length_a 20.6073(19)
_cell_length_b 9.5398(7)
_cell_length_c 27.706(3)
_cell_measurement_reflns_used 70
_cell_measurement_temperature 293
_cell_measurement_theta_max 25
_cell_measurement_theta_min 1
_cell_volume 5346.1(9)
_computing_cell_refinement
;
Denzo/Scalepack (Otwinowski & Minor, 1996)
;
_computing_data_collection
;
COLLECT (Nonius BV, 1997)
;
_computing_data_reduction
;
Denzo/Scalepack (Otwinowski & Minor, 1996)
;
_computing_structure_solution
;
SHELXS 86 (Sheldrick, 1986)
;
_diffrn_ambient_temperature 293
_diffrn_measured_fraction_theta_full 0.964
_diffrn_measured_fraction_theta_max 0.881
_diffrn_measurement_device_type
;
Enraf Nonius Kappa CCD
;
_diffrn_measurement_method \w
_diffrn_radiation_monochromator graphite
_diffrn_radiation_type 'Mo K\a'
_diffrn_radiation_wavelength 0.71073
_diffrn_reflns_av_R_equivalents 0.09
_diffrn_reflns_limit_h_max 26
_diffrn_reflns_limit_h_min -22
_diffrn_reflns_limit_k_max 12
_diffrn_reflns_limit_k_min -12
_diffrn_reflns_limit_l_max 35
_diffrn_reflns_limit_l_min -25
_diffrn_reflns_number 23625
_diffrn_reflns_theta_full 20.701
_diffrn_reflns_theta_max 27.510
_diffrn_reflns_theta_min 2.014
_diffrn_standards_decay_% 0.00
_diffrn_standards_interval_count 0
_diffrn_standards_interval_time 0
_diffrn_standards_number 0
_exptl_absorpt_coefficient_mu 1.156
_exptl_absorpt_correction_T_max 0.89
_exptl_absorpt_correction_T_min 0.75
_exptl_absorpt_correction_type refdelf
_exptl_absorpt_process_details
;
DIFABS (Walker & Stuart, 1983)
;
_exptl_crystal_colour ' red '
_exptl_crystal_density_diffrn 1.756
_exptl_crystal_description ' block '
_exptl_crystal_F_000 2792.000
_exptl_crystal_size_max 0.10
_exptl_crystal_size_mid 0.10
_exptl_crystal_size_min 0.10
_refine_diff_density_max 1.94
_refine_diff_density_min -0.97
_refine_ls_extinction_coef 107.784
_refine_ls_extinction_method 'Larson 1970 Crystallographic Computing eq 22'
_refine_ls_goodness_of_fit_ref 0.8787
_refine_ls_number_parameters 576
_refine_ls_number_reflns 6107
_refine_ls_R_factor_all 0.1215
_refine_ls_R_factor_gt 0.0684
_refine_ls_shift/su_max 0.000496
_refine_ls_structure_factor_coef F
_refine_ls_weighting_details
;
Method = Prince modified Chebychev polynomial, (Watkin, 1994)
W = [weight] * [1-(deltaF/6*sigmaF)^2]^2

0.484 0.463 0.205
;
_refine_ls_weighting_scheme calc
_refine_ls_wR_factor_all 0.1639
_refine_ls_wR_factor_gt 0.0809
_refine_ls_wR_factor_ref 0.0809
_reflns_limit_h_max 25
_reflns_limit_h_min -26
_reflns_limit_k_max 12
_reflns_limit_k_min 0
_reflns_limit_l_max 35
_reflns_limit_l_min 0
_reflns_number_gt 6107
_reflns_number_total 10840
_reflns_threshold_expression I>3.00u(I)
_cod_data_source_file b412875c.txt
_cod_data_source_block 7c'
_cod_depositor_comments
;
The following automatic conversions were performed:
'_symmetry_cell_setting' value 'Monoclinic' changed to 'monoclinic'
according to '/home/saulius/struct/CIF-dictionaries/cif_core.dic'
dictionary named 'cif_core.dic' version 2.4.1 from 2010-06-29.

Automatic conversion script
Id: cif_fix_enum 1527 2010-12-29 10:47:43Z saulius 
;
_cod_original_sg_symbol_H-M 'P 21/n'
_cod_original_formula_sum ' C21.5 H23 B Cl O5 F4 Mo2 P '
_cod_database_code 7014262

loop_
_symmetry_equiv_pos_as_xyz
x,y,z
-x,-y,-z
-x+1/2,y+1/2,-z+1/2
x+1/2,-y+1/2,z+1/2

loop_
_atom_site_label
_atom_site_type_symbol
_atom_site_fract_x
_atom_site_fract_y
_atom_site_fract_z
_atom_site_U_iso_or_equiv
_atom_site_occupancy
_atom_site_adp_type
_atom_site_attached_hydrogens
Mo1 Mo 0.18930(4) 1.36346(9) -0.14414(3) 0.0387 1.0000 Uani .
Mo2 Mo 0.12625(4) 1.56872(9) -0.07433(3) 0.0359 1.0000 Uani .
P12 P 0.20229(12) 1.6126(3) -0.13033(9) 0.0349 1.0000 Uani .
O1 O 0.0359(4) 1.4144(9) -0.1599(3) 0.0678 1.0000 Uani .
O11 O 0.3242(5) 1.3495(11) -0.0701(4) 0.0815 1.0000 Uani .
O12 O 0.1577(5) 1.116(1) -0.0773(4) 0.0753 1.0000 Uani .
O21 O 0.2632(4) 1.5645(12) -0.0005(3) 0.0767 1.0000 Uani .
O22 O 0.0932(5) 1.3097(11) -0.0130(4) 0.0815 1.0000 Uani .
C1 C 0.0871(6) 1.4386(12) -0.1364(4) 0.0527 1.0000 Uani .
C11 C 0.2740(6) 1.3589(12) -0.0962(4) 0.0491 1.0000 Uani .
C12 C 0.1662(6) 1.2062(11) -0.1008(4) 0.0476 1.0000 Uani .
C21 C 0.2141(6) 1.5609(12) -0.0263(4) 0.0460 1.0000 Uani .
C22 C 0.1049(6) 1.3979(13) -0.0355(4) 0.0517 1.0000 Uani .
C101 C 0.2151(8) 1.409(2) -0.2206(4) 0.0798 1.0000 Uani .
C102 C 0.243(1) 1.283(3) -0.2046(6) 0.0971 1.0000 Uani .
C103 C 0.1961(12) 1.1913(17) -0.2009(6) 0.0893 1.0000 Uani .
C104 C 0.1334(9) 1.2606(19) -0.2148(5) 0.0809 1.0000 Uani .
C105 C 0.1481(7) 1.3969(16) -0.2265(4) 0.0689 1.0000 Uani .
C121 C 0.2826(4) 1.703(1) -0.1126(3) 0.0368 1.0000 Uani .
C122 C 0.3222(5) 1.6886(13) -0.1537(4) 0.0524 1.0000 Uani .
C123 C 0.3874(6) 1.7718(15) -0.1406(5) 0.0647 1.0000 Uani .
C124 C 0.3742(7) 1.9238(14) -0.1316(5) 0.0656 1.0000 Uani .
C125 C 0.3351(7) 1.9386(12) -0.0893(5) 0.0598 1.0000 Uani .
C126 C 0.2709(6) 1.8578(11) -0.1012(4) 0.0511 1.0000 Uani .
C201 C 0.0406(6) 1.7107(14) -0.1131(5) 0.0623 1.0000 Uani .
C202 C 0.0201(6) 1.6386(15) -0.0739(6) 0.0686 1.0000 Uani .
C203 C 0.0619(7) 1.6876(16) -0.0295(5) 0.0670 1.0000 Uani .
C204 C 0.1053(7) 1.7844(14) -0.0423(6) 0.0684 1.0000 Uani .
C205 C 0.0915(6) 1.7977(13) -0.0942(5) 0.0600 1.0000 Uani .
Mo3 Mo 0.31579(5) 1.09919(9) 0.10789(3) 0.0442 1.0000 Uani .
Mo4 Mo 0.35938(4) 0.9414(1) 0.21054(3) 0.0389 1.0000 Uani .
C2 C 0.2700(6) 1.0305(12) 0.1739(4) 0.0540 1.0000 Uani .
O2 O 0.2141(4) 1.0430(11) 0.1783(4) 0.0767 1.0000 Uani .
P34 P 0.35768(13) 0.8653(3) 0.12607(9) 0.0399 1.0000 Uani .
O31 O 0.4574(6) 1.1661(15) 0.0917(5) 0.1078 1.0000 Uani .
O32 O 0.3401(9) 1.3767(12) 0.1687(5) 0.1222 1.0000 Uani .
O41 O 0.5048(4) 1.0251(13) 0.2013(4) 0.0813 1.0000 Uani .
O42 O 0.3741(6) 1.2337(14) 0.2643(4) 0.1063 1.0000 Uani .
C31 C 0.4065(6) 1.1384(15) 0.1000(5) 0.0641 1.0000 Uani .
C32 C 0.3300(9) 1.2762(15) 0.1479(6) 0.0799 1.0000 Uani .
C41 C 0.4523(6) 0.9951(13) 0.2036(4) 0.0539 1.0000 Uani .
C42 C 0.3689(7) 1.1293(16) 0.2451(5) 0.0656 1.0000 Uani .
C301 C 0.2576(9) 1.003(2) 0.0355(6) 0.0866 1.0000 Uani .
C302 C 0.285(1) 1.120(3) 0.0247(5) 0.1066 1.0000 Uani .
C303 C 0.2556(14) 1.230(2) 0.0474(9) 0.1256 1.0000 Uani .
C304 C 0.2098(7) 1.170(2) 0.0742(6) 0.0814 1.0000 Uani .
C305 C 0.2127(7) 1.0290(16) 0.0657(5) 0.0734 1.0000 Uani .
C341 C 0.4310(6) 0.7931(13) 0.1053(4) 0.0531 1.0000 Uani .
C342 C 0.4194(9) 0.7859(17) 0.0493(4) 0.0801 1.0000 Uani .
C343 C 0.480(1) 0.727(3) 0.0346(6) 0.1127 1.0000 Uani .
C344 C 0.500(1) 0.587(3) 0.0575(8) 0.1259 1.0000 Uani .
C345 C 0.5067(11) 0.587(2) 0.1109(7) 0.1184 1.0000 Uani .
C346 C 0.4480(9) 0.6493(18) 0.1279(5) 0.0899 1.0000 Uani .
C401 C 0.344(1) 0.7055(14) 0.2250(6) 0.0792 1.0000 Uani .
C402 C 0.3976(8) 0.7505(17) 0.2588(6) 0.0768 1.0000 Uani .
C403 C 0.3713(9) 0.8500(18) 0.2876(5) 0.0834 1.0000 Uani .
C404 C 0.3059(8) 0.8675(18) 0.2710(5) 0.0748 1.0000 Uani .
C405 C 0.2869(8) 0.7745(17) 0.2312(6) 0.0748 1.0000 Uani .
B1 B 0.1708(9) 0.5975(18) 0.1042(6) 0.067(4) 1.0000 Uiso .
F11 F 0.1783(7) 0.7063(16) 0.0746(5) 0.151(5) 1.0000 Uiso .
F12 F 0.2247(15) 0.519(3) 0.1076(11) 0.275(12) 1.0000 Uiso .
F13 F 0.1708(12) 0.646(3) 0.1465(9) 0.223(8) 1.0000 Uiso .
F14 F 0.1187(16) 0.533(3) 0.0878(12) 0.276(12) 1.0000 Uiso .
B2 B 0.5944(14) 0.663(3) 0.253(1) 0.111(7) 1.0000 Uiso .
F21 F 0.6103(14) 0.760(3) 0.221(1) 0.26(1) 1.0000 Uiso .
F22 F 0.6437(11) 0.614(2) 0.2864(8) 0.201(7) 1.0000 Uiso .
F23 F 0.5433(14) 0.565(3) 0.237(1) 0.25(1) 1.0000 Uiso .
F24 F 0.5587(9) 0.757(2) 0.2741(7) 0.182(6) 1.0000 Uiso .
C500 C 0.4442(11) 0.392(2) 0.3709(8) 0.116(6) 1.0000 Uiso .
Cl1 Cl 0.4911(3) 0.4519(6) 0.3304(2) 0.1154(16) 1.0000 Uiso .
Cl2 Cl 0.4680(4) 0.4530(8) 0.4312(3) 0.146(2) 1.0000 Uiso .
H121 H 0.1953 1.6846 -0.1571 0.089(7) 1.0000 Uiso .
H341 H 0.3353 0.7786 0.1107 0.089(7) 1.0000 Uiso .
H1011 H 0.2397 1.4959 -0.2267 0.089(7) 1.0000 Uiso .
H1021 H 0.2914 1.2624 -0.1967 0.089(7) 1.0000 Uiso .
H1031 H 0.2026 1.0912 -0.1904 0.089(7) 1.0000 Uiso .
H1041 H 0.0886 1.2192 -0.2158 0.089(7) 1.0000 Uiso .
H1051 H 0.1152 1.4728 -0.2375 0.089(7) 1.0000 Uiso .
H1211 H 0.3088 1.6594 -0.0822 0.089(7) 1.0000 Uiso .
H1221 H 0.2956 1.7257 -0.1851 0.089(7) 1.0000 Uiso .
H1222 H 0.3325 1.5873 -0.1580 0.089(7) 1.0000 Uiso .
H1231 H 0.4118 1.7647 -0.1684 0.089(7) 1.0000 Uiso .
H1232 H 0.4149 1.7311 -0.1102 0.089(7) 1.0000 Uiso .
H1241 H 0.4173 1.9748 -0.1225 0.089(7) 1.0000 Uiso .
H1242 H 0.3479 1.9659 -0.1623 0.089(7) 1.0000 Uiso .
H1251 H 0.3251 2.0399 -0.0847 0.089(7) 1.0000 Uiso .
H1252 H 0.3623 1.9012 -0.0582 0.089(7) 1.0000 Uiso .
H1261 H 0.2421 1.9013 -0.1304 0.089(7) 1.0000 Uiso .
H1262 H 0.2483 1.8627 -0.0723 0.089(7) 1.0000 Uiso .
H2011 H 0.0211 1.6992 -0.1488 0.089(7) 1.0000 Uiso .
H2021 H -0.0163 1.5680 -0.0766 0.089(7) 1.0000 Uiso .
H2031 H 0.0598 1.6571 0.0047 0.089(7) 1.0000 Uiso .
H2041 H 0.1405 1.8360 -0.0191 0.089(7) 1.0000 Uiso .
H2051 H 0.1154 1.8604 -0.1137 0.089(7) 1.0000 Uiso .
H3011 H 0.2679 0.9088 0.0236 0.089(7) 1.0000 Uiso .
H3021 H 0.3195 1.1303 0.0043 0.089(7) 1.0000 Uiso .
H3031 H 0.2655 1.3325 0.0450 0.089(7) 1.0000 Uiso .
H3041 H 0.1821 1.2201 0.0948 0.089(7) 1.0000 Uiso .
H3051 H 0.1862 0.9558 0.0792 0.089(7) 1.0000 Uiso .
H3411 H 0.4695 0.8570 0.1164 0.089(7) 1.0000 Uiso .
H3421 H 0.4106 0.8820 0.0352 0.089(7) 1.0000 Uiso .
H3422 H 0.3809 0.7237 0.0368 0.089(7) 1.0000 Uiso .
H3431 H 0.5178 0.7947 0.0452 0.089(7) 1.0000 Uiso .
H3432 H 0.4721 0.7169 -0.0019 0.089(7) 1.0000 Uiso .
H3441 H 0.5442 0.5602 0.0495 0.089(7) 1.0000 Uiso .
H3442 H 0.4664 0.5161 0.0432 0.089(7) 1.0000 Uiso .
H3451 H 0.5467 0.6424 0.1255 0.089(7) 1.0000 Uiso .
H3452 H 0.5120 0.4880 0.1228 0.089(7) 1.0000 Uiso .
H3461 H 0.4583 0.6588 0.1645 0.089(7) 1.0000 Uiso .
H3462 H 0.4091 0.5859 0.1182 0.089(7) 1.0000 Uiso .
H4011 H 0.3456 0.6326 0.1993 0.089(7) 1.0000 Uiso .
H4021 H 0.4447 0.7200 0.2622 0.089(7) 1.0000 Uiso .
H4031 H 0.3977 0.9005 0.3165 0.089(7) 1.0000 Uiso .
H4041 H 0.2763 0.9340 0.2843 0.089(7) 1.0000 Uiso .
H4051 H 0.2415 0.7611 0.2113 0.089(7) 1.0000 Uiso .
H5001 H 0.4465 0.2878 0.3716 0.089(7) 1.0000 Uiso .
H5002 H 0.3974 0.4224 0.3586 0.089(7) 1.0000 Uiso .

loop_
_atom_site_aniso_label
_atom_site_aniso_U_11
_atom_site_aniso_U_22
_atom_site_aniso_U_33
_atom_site_aniso_U_23
_atom_site_aniso_U_13
_atom_site_aniso_U_12
Mo1 0.0432(5) 0.0350(5) 0.0381(4) -0.0035(4) 0.0087(3) -0.0040(4)
Mo2 0.0336(4) 0.0369(5) 0.0382(4) -0.0007(4) 0.0094(3) -0.0028(4)
P12 0.0340(12) 0.0351(13) 0.0352(12) 0.004(1) 0.0054(9) -0.004(1)
O1 0.039(4) 0.069(6) 0.088(6) -0.031(5) -0.006(4) -0.014(4)
O11 0.048(5) 0.078(6) 0.109(8) 0.005(6) -0.010(5) 0.004(5)
O12 0.088(7) 0.048(5) 0.093(7) 0.020(5) 0.026(5) -0.008(5)
O21 0.047(5) 0.123(8) 0.053(5) 0.025(5) -0.007(4) -0.003(5)
O22 0.090(7) 0.070(6) 0.092(7) 0.021(6) 0.038(6) -0.018(5)
C1 0.051(6) 0.049(6) 0.061(7) -0.015(5) 0.018(5) -0.018(5)
C11 0.049(7) 0.042(6) 0.059(6) 0.003(5) 0.016(5) 0.005(5)
C12 0.055(6) 0.034(6) 0.055(6) -0.000(5) 0.015(5) -0.009(5)
C21 0.050(6) 0.049(6) 0.045(5) 0.010(5) 0.026(5) 0.002(5)
C22 0.057(7) 0.051(7) 0.051(6) -0.000(5) 0.020(5) -0.012(5)
C101 0.091(11) 0.115(13) 0.037(6) -0.030(7) 0.022(6) -0.05(1)
C102 0.091(12) 0.147(19) 0.055(8) -0.02(1) 0.017(8) 0.043(13)
C103 0.146(18) 0.062(9) 0.07(1) -0.017(7) 0.055(11) 0.004(11)
C104 0.099(12) 0.092(11) 0.058(8) -0.041(8) 0.031(8) -0.05(1)
C105 0.076(9) 0.09(1) 0.039(6) -0.012(6) -0.001(6) 0.014(8)
C121 0.030(5) 0.043(5) 0.037(5) 0.003(4) 0.005(4) -0.009(4)
C122 0.044(6) 0.067(7) 0.051(6) -0.007(5) 0.023(5) -0.016(5)
C123 0.055(7) 0.070(8) 0.075(8) -0.010(7) 0.029(6) -0.016(6)
C124 0.073(8) 0.064(8) 0.065(7) -0.003(6) 0.024(6) -0.027(7)
C125 0.072(8) 0.037(6) 0.074(8) -0.014(6) 0.020(6) -0.015(6)
C126 0.054(7) 0.037(6) 0.064(7) -0.010(5) 0.018(5) -0.005(5)
C201 0.060(8) 0.060(8) 0.066(8) -0.003(6) 0.007(6) 0.017(6)
C202 0.045(7) 0.061(8) 0.106(11) -0.007(8) 0.030(7) -0.000(6)
C203 0.067(8) 0.076(9) 0.061(7) -0.002(7) 0.020(6) 0.017(7)
C204 0.060(8) 0.049(7) 0.10(1) -0.040(7) 0.015(7) 0.003(6)
C205 0.040(6) 0.049(7) 0.09(1) -0.003(7) 0.021(6) 0.005(5)
Mo3 0.0469(5) 0.0379(5) 0.0456(5) 0.0032(4) 0.0029(4) 0.0022(4)
Mo4 0.0360(4) 0.0453(5) 0.0359(4) -0.0034(4) 0.0081(3) -0.0019(4)
C2 0.060(8) 0.043(6) 0.063(7) -0.011(5) 0.023(6) 0.001(5)
O2 0.047(5) 0.097(7) 0.090(6) -0.005(6) 0.023(5) 0.009(5)
P34 0.0402(13) 0.0408(14) 0.0373(12) -0.0058(11) 0.004(1) 0.0013(11)
O31 0.067(7) 0.13(1) 0.13(1) 0.019(8) 0.026(7) -0.033(7)
O32 0.189(14) 0.049(6) 0.13(1) -0.024(7) 0.03(1) -0.016(8)
O41 0.035(5) 0.128(9) 0.081(6) -0.011(6) 0.011(4) -0.016(5)
O42 0.12(1) 0.106(9) 0.096(8) -0.059(7) 0.032(7) -0.022(8)
C31 0.049(7) 0.072(9) 0.067(7) 0.018(7) 0.000(6) -0.014(6)
C32 0.101(11) 0.048(8) 0.09(1) -0.012(7) 0.025(9) -0.014(7)
C41 0.050(7) 0.065(7) 0.046(6) -0.014(5) 0.009(5) -0.012(6)
C42 0.063(8) 0.079(9) 0.054(7) -0.024(7) 0.010(6) -0.008(7)
C301 0.091(12) 0.104(13) 0.054(8) -0.017(9) -0.011(8) 0.02(1)
C302 0.096(13) 0.17(2) 0.042(8) 0.025(11) -0.012(8) 0.008(15)
C303 0.17(2) 0.067(11) 0.113(15) 0.042(11) -0.050(15) -0.007(13)
C304 0.051(8) 0.102(13) 0.09(1) 0.010(9) -0.004(7) 0.024(8)
C305 0.066(9) 0.08(1) 0.062(8) 0.012(7) -0.025(7) -0.008(7)
C341 0.060(7) 0.062(7) 0.039(5) -0.015(5) 0.012(5) 0.013(6)
C342 0.112(12) 0.09(1) 0.040(6) -0.015(7) 0.019(7) 0.023(9)
C343 0.102(13) 0.18(2) 0.060(9) -0.015(11) 0.021(9) 0.029(14)
C344 0.093(13) 0.18(2) 0.107(14) -0.056(15) 0.014(11) 0.055(14)
C345 0.141(17) 0.119(15) 0.091(12) -0.024(11) 0.011(11) 0.086(14)
C346 0.118(13) 0.089(11) 0.070(9) 0.020(8) 0.038(9) 0.07(1)
C401 0.125(14) 0.042(7) 0.076(9) 0.011(6) 0.03(1) 0.002(8)
C402 0.066(9) 0.073(9) 0.096(11) 0.026(8) 0.024(8) 0.025(7)
C403 0.113(13) 0.08(1) 0.052(7) 0.005(7) 0.009(8) 0.00(1)
C404 0.08(1) 0.098(11) 0.059(8) 0.030(8) 0.035(7) 0.013(8)
C405 0.08(1) 0.08(1) 0.076(9) 0.019(8) 0.023(8) -0.006(8)

loop_
_atom_type_symbol
_atom_type_scat_dispersion_real
_atom_type_scat_dispersion_imag
_atom_type_scat_Cromer_Mann_a1
_atom_type_scat_Cromer_Mann_b1
_atom_type_scat_Cromer_Mann_a2
_atom_type_scat_Cromer_Mann_b2
_atom_type_scat_Cromer_Mann_a3
_atom_type_scat_Cromer_Mann_b3
_atom_type_scat_Cromer_Mann_a4
_atom_type_scat_Cromer_Mann_b4
_atom_type_scat_Cromer_Mann_c
_atom_type_scat_source
'Mo  ' -1.6832 0.6857 3.7025 0.2772 17.2356 1.0958 12.8876 11.0040 3.7429 61.6584 4.3875 International_Tables_Vol_IV_Table_2.2B
'O   ' 0.0106 0.0060 3.0485 13.2771 2.2868 5.7011 1.5463 0.3239 0.8670 32.9089 0.2508 International_Tables_Vol_IV_Table_2.2B
'C   ' 0.0033 0.0016 2.3100 20.8439 1.0200 10.2075 1.5886 0.5687 0.8650 51.6512 0.2156 International_Tables_Vol_IV_Table_2.2B
'P   ' 0.1023 0.0942 6.4345 1.9067 4.1791 27.1570 1.7800 0.5260 1.4908 68.1645 1.1149 International_Tables_Vol_IV_Table_2.2B
'H   ' 0.0000 0.0000 0.4930 10.5109 0.3229 26.1257 0.1402 3.1424 0.0408 57.7998 0.0030 International_Tables_Vol_IV_Table_2.2B
'B   ' 0.0013 0.0007 2.0545 23.2185 1.3326 1.0210 1.0979 60.3498 0.7068 0.1403 -0.1932 International_Tables_Vol_IV_Table_2.2B
'F   ' 0.0171 0.0103 3.5392 10.2825 2.6412 4.2944 1.5170 0.2615 1.0243 26.1476 0.2776 International_Tables_Vol_IV_Table_2.2B
'Cl  ' 0.1484 0.1585 11.4604 0.0104 7.1964 1.1662 6.2556 18.5194 1.6455 47.7784 -9.5574 International_Tables_Vol_IV_Table_2.2B

loop_
_geom_angle_atom_site_label_1
_geom_angle_site_symmetry_1
_geom_angle_atom_site_label_2
_geom_angle_site_symmetry_2
_geom_angle_atom_site_label_3
_geom_angle_site_symmetry_3
_geom_angle
_geom_angle_publ_flag
Mo2 . Mo1 . P12 . 49.20(6) yes
Mo2 . Mo1 . C1 . 42.2(3) yes
P12 . Mo1 . C1 . 75.6(3) yes
Mo2 . Mo1 . C11 . 90.9(3) yes
P12 . Mo1 . C11 . 81.9(3) yes
C1 . Mo1 . C11 . 131.0(4) yes
Mo2 . Mo1 . C12 . 85.8(3) yes
P12 . Mo1 . C12 . 131.6(3) yes
C1 . Mo1 . C12 . 81.5(4) yes
C11 . Mo1 . C12 . 82.1(5) yes
Mo2 . Mo1 . C101 . 128.8(5) yes
P12 . Mo1 . C101 . 85.5(4) yes
C1 . Mo1 . C101 . 113.8(6) yes
C11 . Mo1 . C101 . 106.9(5) yes
C12 . Mo1 . C101 . 143.0(5) yes
Mo2 . Mo1 . C102 . 161.7(7) yes
P12 . Mo1 . C102 . 112.9(7) yes
C1 . Mo1 . C102 . 139.0(5) yes
C11 . Mo1 . C102 . 89.8(5) yes
C12 . Mo1 . C102 . 112.4(7) yes
Mo2 . Mo1 . C103 . 159.6(6) yes
P12 . Mo1 . C103 . 142.5(4) yes
C1 . Mo1 . C103 . 118.0(7) yes
C11 . Mo1 . C103 . 106.4(7) yes
C12 . Mo1 . C103 . 85.9(5) yes
Mo2 . Mo1 . C104 . 125.6(5) yes
P12 . Mo1 . C104 . 125.4(5) yes
C1 . Mo1 . C104 . 83.8(6) yes
C11 . Mo1 . C104 . 142.9(6) yes
C12 . Mo1 . C104 . 93.0(5) yes
Mo2 . Mo1 . C105 . 113.5(3) yes
P12 . Mo1 . C105 . 91.7(4) yes
C1 . Mo1 . C105 . 82.9(5) yes
C11 . Mo1 . C105 . 141.2(5) yes
C12 . Mo1 . C105 . 127.2(5) yes
C101 . Mo1 . C102 . 34.5(6) yes
C101 . Mo1 . C103 . 57.0(6) yes
C102 . Mo1 . C103 . 33.3(7) yes
C101 . Mo1 . C104 . 57.8(5) yes
C102 . Mo1 . C104 . 58.0(6) yes
C103 . Mo1 . C104 . 36.5(7) yes
C101 . Mo1 . C105 . 34.3(5) yes
C102 . Mo1 . C105 . 57.6(6) yes
C103 . Mo1 . C105 . 58.6(6) yes
C104 . Mo1 . C105 . 35.2(6) yes
Mo1 . Mo2 . P12 . 48.42(6) yes
Mo1 . Mo2 . C1 . 45.2(3) yes
P12 . Mo2 . C1 . 77.2(3) yes
Mo1 . Mo2 . C21 . 87.7(3) yes
P12 . Mo2 . C21 . 79.8(3) yes
C1 . Mo2 . C21 . 130.8(5) yes
Mo1 . Mo2 . C22 . 89.0(3) yes
P12 . Mo2 . C22 . 134.3(3) yes
C1 . Mo2 . C22 . 82.8(5) yes
C21 . Mo2 . C22 . 83.1(4) yes
Mo1 . Mo2 . C201 . 116.0(3) yes
P12 . Mo2 . C201 . 97.5(4) yes
C1 . Mo2 . C201 . 80.3(5) yes
C21 . Mo2 . C201 . 145.9(5) yes
C22 . Mo2 . C201 . 119.2(5) yes
Mo1 . Mo2 . C202 . 132.9(4) yes
P12 . Mo2 . C202 . 133.1(4) yes
C1 . Mo2 . C202 . 87.7(5) yes
C21 . Mo2 . C202 . 137.7(5) yes
C22 . Mo2 . C202 . 85.9(5) yes
Mo1 . Mo2 . C203 . 168.0(4) yes
P12 . Mo2 . C203 . 140.4(4) yes
C1 . Mo2 . C203 . 123.6(5) yes
C21 . Mo2 . C203 . 101.5(5) yes
C22 . Mo2 . C203 . 84.5(5) yes
Mo1 . Mo2 . C204 . 154.7(4) yes
P12 . Mo2 . C204 . 106.3(4) yes
C1 . Mo2 . C204 . 138.7(5) yes
C21 . Mo2 . C204 . 89.4(5) yes
C22 . Mo2 . C204 . 115.6(5) yes
Mo1 . Mo2 . C205 . 125.0(3) yes
P12 . Mo2 . C205 . 84.0(3) yes
C1 . Mo2 . C205 . 107.5(5) yes
C21 . Mo2 . C205 . 112.6(5) yes
C22 . Mo2 . C205 . 141.5(5) yes
C201 . Mo2 . C202 . 35.8(5) yes
C201 . Mo2 . C203 . 59.5(5) yes
C202 . Mo2 . C203 . 36.6(5) yes
C201 . Mo2 . C204 . 58.4(5) yes
C202 . Mo2 . C204 . 59.3(5) yes
C203 . Mo2 . C204 . 34.9(5) yes
C201 . Mo2 . C205 . 34.0(5) yes
C202 . Mo2 . C205 . 58.5(5) yes
C203 . Mo2 . C205 . 58.6(5) yes
C204 . Mo2 . C205 . 35.5(5) yes
Mo1 . P12 . Mo2 . 82.38(8) yes
Mo1 . P12 . C121 . 124.7(3) yes
Mo2 . P12 . C121 . 124.2(3) yes
Mo1 . P12 . H121 . 124.192 no
Mo2 . P12 . H121 . 124.750 no
C121 . P12 . H121 . 82.537 no
Mo1 . C1 . Mo2 . 92.6(4) yes
Mo1 . C1 . O1 . 130.5(9) yes
Mo2 . C1 . O1 . 136.9(9) yes
Mo1 . C11 . O11 . 175.7(10) yes
Mo1 . C12 . O12 . 175.2(11) yes
Mo2 . C21 . O21 . 175.9(10) yes
Mo2 . C22 . O22 . 176.9(11) yes
Mo1 . C101 . C102 . 72.2(9) yes
Mo1 . C101 . C105 . 72.0(7) yes
C102 . C101 . C105 . 108.3(15) yes
Mo1 . C101 . H1011 . 121.519 no
C102 . C101 . H1011 . 125.822 no
C105 . C101 . H1011 . 125.914 no
Mo1 . C102 . C101 . 73.2(8) yes
Mo1 . C102 . C103 . 72.8(9) yes
C101 . C102 . C103 . 109.8(16) yes
Mo1 . C102 . H1021 . 120.264 no
C101 . C102 . H1021 . 125.413 no
C103 . C102 . H1021 . 124.806 no
Mo1 . C103 . C102 . 73.9(9) yes
Mo1 . C103 . C104 . 71.6(7) yes
C102 . C103 . C104 . 108.0(15) yes
Mo1 . C103 . H1031 . 120.411 no
C102 . C103 . H1031 . 126.350 no
C104 . C103 . H1031 . 125.610 no
Mo1 . C104 . C103 . 71.9(8) yes
Mo1 . C104 . C105 . 72.7(7) yes
C103 . C104 . C105 . 105.6(13) yes
Mo1 . C104 . H1041 . 120.233 no
C103 . C104 . H1041 . 127.149 no
C105 . C104 . H1041 . 127.298 no
Mo1 . C105 . C101 . 73.7(7) yes
Mo1 . C105 . C104 . 72.1(8) yes
C101 . C105 . C104 . 108.4(15) yes
Mo1 . C105 . H1051 . 120.174 no
C101 . C105 . H1051 . 125.894 no
C104 . C105 . H1051 . 125.746 no
P12 . C121 . C122 . 109.7(7) yes
P12 . C121 . C126 . 109.6(7) yes
C122 . C121 . C126 . 111.6(8) yes
P12 . C121 . H1211 . 109.860 no
C122 . C121 . H1211 . 107.977 no
C126 . C121 . H1211 . 108.029 no
C121 . C122 . C123 . 110.0(9) yes
C121 . C122 . H1221 . 109.425 no
C123 . C122 . H1221 . 109.364 no
C121 . C122 . H1222 . 109.415 no
C123 . C122 . H1222 . 109.226 no
H1221 . C122 . H1222 . 109.353 no
C122 . C123 . C124 . 111.0(11) yes
C122 . C123 . H1231 . 109.125 no
C124 . C123 . H1231 . 109.132 no
C122 . C123 . H1232 . 108.997 no
C124 . C123 . H1232 . 108.936 no
H1231 . C123 . H1232 . 109.663 no
C123 . C124 . C125 . 110.5(10) yes
C123 . C124 . H1241 . 109.247 no
C125 . C124 . H1241 . 109.313 no
C123 . C124 . H1242 . 109.253 no
C125 . C124 . H1242 . 109.216 no
H1241 . C124 . H1242 . 109.251 no
C124 . C125 . C126 . 110.4(10) yes
C124 . C125 . H1251 . 109.360 no
C126 . C125 . H1251 . 109.180 no
C124 . C125 . H1252 . 109.241 no
C126 . C125 . H1252 . 109.269 no
H1251 . C125 . H1252 . 109.345 no
C121 . C126 . C125 . 111.6(9) yes
C121 . C126 . H1261 . 108.928 no
C125 . C126 . H1261 . 108.872 no
C121 . C126 . H1262 . 108.915 no
C125 . C126 . H1262 . 108.865 no
H1261 . C126 . H1262 . 109.606 no
Mo2 . C201 . C202 . 71.0(7) yes
Mo2 . C201 . C205 . 73.5(7) yes
C202 . C201 . C205 . 108.8(12) yes
Mo2 . C201 . H2011 . 121.418 no
C202 . C201 . H2011 . 125.634 no
C205 . C201 . H2011 . 125.612 no
Mo2 . C202 . C201 . 73.3(7) yes
Mo2 . C202 . C203 . 71.5(7) yes
C201 . C202 . C203 . 106.3(11) yes
Mo2 . C202 . H2021 . 120.495 no
C201 . C202 . H2021 . 126.866 no
C203 . C202 . H2021 . 126.855 no
Mo2 . C203 . C202 . 71.9(7) yes
Mo2 . C203 . C204 . 73.8(7) yes
C202 . C203 . C204 . 108.0(12) yes
Mo2 . C203 . H2031 . 120.343 no
C202 . C203 . H2031 . 126.125 no
C204 . C203 . H2031 . 125.829 no
Mo2 . C204 . C203 . 71.4(7) yes
Mo2 . C204 . C205 . 72.9(7) yes
C203 . C204 . C205 . 107.9(11) yes
Mo2 . C204 . H2041 . 121.189 no
C203 . C204 . H2041 . 126.180 no
C205 . C204 . H2041 . 125.943 no
Mo2 . C205 . C201 . 72.5(7) yes
Mo2 . C205 . C204 . 71.6(7) yes
C201 . C205 . C204 . 109.0(12) yes
Mo2 . C205 . H2051 . 121.905 no
C201 . C205 . H2051 . 125.432 no
C204 . C205 . H2051 . 125.523 no
Mo4 . Mo3 . C2 . 41.2(3) yes
Mo4 . Mo3 . P34 . 49.36(6) yes
C2 . Mo3 . P34 . 75.9(3) yes
Mo4 . Mo3 . C31 . 94.5(4) yes
C2 . Mo3 . C31 . 133.3(5) yes
P34 . Mo3 . C31 . 83.6(4) yes
Mo4 . Mo3 . C32 . 85.3(5) yes
C2 . Mo3 . C32 . 80.7(5) yes
P34 . Mo3 . C32 . 130.8(5) yes
C31 . Mo3 . C32 . 82.0(7) yes
Mo4 . Mo3 . C301 . 126.6(6) yes
C2 . Mo3 . C301 . 110.6(7) yes
P34 . Mo3 . C301 . 85.5(5) yes
C31 . Mo3 . C301 . 109.0(7) yes
C32 . Mo3 . C301 . 143.6(7) yes
Mo4 . Mo3 . C302 . 156.8(8) yes
C2 . Mo3 . C302 . 138.4(6) yes
P34 . Mo3 . C302 . 108.2(8) yes
C31 . Mo3 . C302 . 87.7(7) yes
C32 . Mo3 . C302 . 117.8(9) yes
Mo4 . Mo3 . C303 . 160.4(9) yes
C2 . Mo3 . C303 . 119.7(10) yes
P34 . Mo3 . C303 . 142.3(7) yes
C31 . Mo3 . C303 . 102.2(9) yes
C32 . Mo3 . C303 . 86.8(8) yes
Mo4 . Mo3 . C304 . 125.6(5) yes
C2 . Mo3 . C304 . 84.5(6) yes
P34 . Mo3 . C304 . 129.0(5) yes
C31 . Mo3 . C304 . 138.5(6) yes
C32 . Mo3 . C304 . 90.2(7) yes
Mo4 . Mo3 . C305 . 112.8(4) yes
C2 . Mo3 . C305 . 81.0(5) yes
P34 . Mo3 . C305 . 95.5(4) yes
C31 . Mo3 . C305 . 143.2(6) yes
C32 . Mo3 . C305 . 122.8(7) yes
C301 . Mo3 . C302 . 33.0(7) yes
C301 . Mo3 . C303 . 57.1(7) yes
C302 . Mo3 . C303 . 36.3(8) yes
C301 . Mo3 . C304 . 58.1(6) yes
C302 . Mo3 . C304 . 60.2(7) yes
C303 . Mo3 . C304 . 36.4(8) yes
C301 . Mo3 . C305 . 34.7(6) yes
C302 . Mo3 . C305 . 57.5(7) yes
C303 . Mo3 . C305 . 57.8(7) yes
C304 . Mo3 . C305 . 34.4(6) yes
Mo3 . Mo4 . C2 . 46.2(3) yes
Mo3 . Mo4 . P34 . 48.45(7) yes
C2 . Mo4 . P34 . 78.9(3) yes
Mo3 . Mo4 . C41 . 84.6(3) yes
C2 . Mo4 . C41 . 127.4(5) yes
P34 . Mo4 . C41 . 79.9(3) yes
Mo3 . Mo4 . C42 . 89.3(4) yes
C2 . Mo4 . C42 . 82.3(5) yes
P34 . Mo4 . C42 . 134.3(4) yes
C41 . Mo4 . C42 . 79.3(5) yes
Mo3 . Mo4 . C401 . 126.0(4) yes
C2 . Mo4 . C401 . 109.9(6) yes
P34 . Mo4 . C401 . 84.2(4) yes
C41 . Mo4 . C401 . 115.1(6) yes
C42 . Mo4 . C401 . 141.5(6) yes
Mo3 . Mo4 . C402 . 153.6(4) yes
C2 . Mo4 . C402 . 140.2(5) yes
P34 . Mo4 . C402 . 105.2(4) yes
C41 . Mo4 . C402 . 91.7(5) yes
C42 . Mo4 . C402 . 115.7(6) yes
Mo3 . Mo4 . C403 . 168.1(5) yes
C2 . Mo4 . C403 . 122.4(6) yes
P34 . Mo4 . C403 . 139.8(4) yes
C41 . Mo4 . C403 . 104.5(6) yes
C42 . Mo4 . C403 . 85.0(6) yes
Mo3 . Mo4 . C404 . 134.9(4) yes
C2 . Mo4 . C404 . 88.8(5) yes
P34 . Mo4 . C404 . 133.6(5) yes
C41 . Mo4 . C404 . 138.1(5) yes
C42 . Mo4 . C404 . 86.7(6) yes
Mo3 . Mo4 . C405 . 117.2(4) yes
C2 . Mo4 . C405 . 81.5(5) yes
P34 . Mo4 . C405 . 98.1(4) yes
C41 . Mo4 . C405 . 149.1(5) yes
C42 . Mo4 . C405 . 119.9(6) yes
C401 . Mo4 . C402 . 34.5(6) yes
C401 . Mo4 . C403 . 57.3(6) yes
C402 . Mo4 . C403 . 35.9(6) yes
C401 . Mo4 . C404 . 58.2(6) yes
C402 . Mo4 . C404 . 59.4(5) yes
C403 . Mo4 . C404 . 34.4(6) yes
C401 . Mo4 . C405 . 34.8(6) yes
C402 . Mo4 . C405 . 58.7(6) yes
C403 . Mo4 . C405 . 57.8(6) yes
C404 . Mo4 . C405 . 35.6(6) yes
Mo3 . C2 . Mo4 . 92.6(5) yes
Mo3 . C2 . O2 . 127.2(10) yes
Mo4 . C2 . O2 . 140.2(10) yes
Mo3 . P34 . Mo4 . 82.19(9) yes
Mo3 . P34 . C341 . 124.1(4) yes
Mo4 . P34 . C341 . 123.1(4) yes
Mo3 . P34 . H341 . 123.981 no
Mo4 . P34 . H341 . 124.990 no
C341 . P34 . H341 . 84.028 no
Mo3 . C31 . O31 . 174.4(12) yes
Mo3 . C32 . O32 . 176.3(15) yes
Mo4 . C41 . O41 . 177.9(10) yes
Mo4 . C42 . O42 . 179.9(13) yes
Mo3 . C301 . C302 . 71.9(10) yes
Mo3 . C301 . C305 . 72.7(8) yes
C302 . C301 . C305 . 110.7(17) yes
Mo3 . C301 . H3011 . 122.285 no
C302 . C301 . H3011 . 124.548 no
C305 . C301 . H3011 . 124.800 no
Mo3 . C302 . C301 . 75.1(10) yes
Mo3 . C302 . C303 . 71.2(9) yes
C301 . C302 . C303 . 107.2(19) yes
Mo3 . C302 . H3021 . 119.132 no
C301 . C302 . H3021 . 126.568 no
C303 . C302 . H3021 . 126.187 no
Mo3 . C303 . C302 . 72.5(9) yes
Mo3 . C303 . C304 . 73.4(9) yes
C302 . C303 . C304 . 108.0(17) yes
Mo3 . C303 . H3031 . 119.918 no
C302 . C303 . H3031 . 125.869 no
C304 . C303 . H3031 . 126.136 no
Mo3 . C304 . C303 . 70.1(9) yes
Mo3 . C304 . C305 . 73.3(8) yes
C303 . C304 . C305 . 104.6(16) yes
Mo3 . C304 . H3041 . 120.640 no
C303 . C304 . H3041 . 127.441 no
C305 . C304 . H3041 . 127.922 no
Mo3 . C305 . C301 . 72.6(9) yes
Mo3 . C305 . C304 . 72.3(8) yes
C301 . C305 . C304 . 109.4(15) yes
Mo3 . C305 . H3051 . 121.711 no
C301 . C305 . H3051 . 125.341 no
C304 . C305 . H3051 . 125.216 no
P34 . C341 . C342 . 110.8(9) yes
P34 . C341 . C346 . 110.2(9) yes
C342 . C341 . C346 . 111.0(11) yes
P34 . C341 . H3411 . 108.828 no
C342 . C341 . H3411 . 107.547 no
C346 . C341 . H3411 . 108.413 no
C341 . C342 . C343 . 108.4(12) yes
C341 . C342 . H3421 . 109.810 no
C343 . C342 . H3421 . 109.669 no
C341 . C342 . H3422 . 109.831 no
C343 . C342 . H3422 . 109.516 no
H3421 . C342 . H3422 . 109.595 no
C342 . C343 . C344 . 113.3(17) yes
C342 . C343 . H3431 . 108.251 no
C344 . C343 . H3431 . 108.429 no
C342 . C343 . H3432 . 108.619 no
C344 . C343 . H3432 . 108.829 no
H3431 . C343 . H3432 . 109.387 no
C343 . C344 . C345 . 113.0(16) yes
C343 . C344 . H3441 . 108.674 no
C345 . C344 . H3441 . 108.452 no
C343 . C344 . H3442 . 108.588 no
C345 . C344 . H3442 . 108.684 no
H3441 . C344 . H3442 . 109.358 no
C344 . C345 . C346 . 113.5(15) yes
C344 . C345 . H3451 . 108.497 no
C346 . C345 . H3451 . 108.396 no
C344 . C345 . H3452 . 108.458 no
C346 . C345 . H3452 . 108.282 no
H3451 . C345 . H3452 . 109.687 no
C341 . C346 . C345 . 111.3(14) yes
C341 . C346 . H3461 . 108.947 no
C345 . C346 . H3461 . 109.032 no
C341 . C346 . H3462 . 108.935 no
C345 . C346 . H3462 . 109.133 no
H3461 . C346 . H3462 . 109.504 no
Mo4 . C401 . C402 . 72.3(8) yes
Mo4 . C401 . C405 . 73.0(8) yes
C402 . C401 . C405 . 110.9(14) yes
Mo4 . C401 . H4011 . 121.885 no
C402 . C401 . H4011 . 124.843 no
C405 . C401 . H4011 . 124.247 no
Mo4 . C402 . C401 . 73.2(8) yes
Mo4 . C402 . C403 . 70.8(8) yes
C401 . C402 . C403 . 104.6(13) yes
Mo4 . C402 . H4021 . 120.078 no
C401 . C402 . H4021 . 127.709 no
C403 . C402 . H4021 . 127.724 no
Mo4 . C403 . C402 . 73.3(8) yes
Mo4 . C403 . C404 . 73.2(8) yes
C402 . C403 . C404 . 110.8(15) yes
Mo4 . C403 . H4031 . 120.694 no
C402 . C403 . H4031 . 124.556 no
C404 . C403 . H4031 . 124.618 no
Mo4 . C404 . C403 . 72.4(8) yes
Mo4 . C404 . C405 . 73.8(7) yes
C403 . C404 . C405 . 107.4(14) yes
Mo4 . C404 . H4041 . 119.326 no
C403 . C404 . H4041 . 126.441 no
C405 . C404 . H4041 . 126.190 no
Mo4 . C405 . C401 . 72.3(8) yes
Mo4 . C405 . C404 . 70.6(8) yes
C401 . C405 . C404 . 106.3(14) yes
Mo4 . C405 . H4051 . 121.988 no
C401 . C405 . H4051 . 126.801 no
C404 . C405 . H4051 . 126.910 no
F11 . B1 . F12 . 106.6(19) yes
F11 . B1 . F13 . 107.4(18) yes
F12 . B1 . F13 . 106.9(22) yes
F11 . B1 . F14 . 110.5(20) yes
F12 . B1 . F14 . 113.5(24) yes
F13 . B1 . F14 . 111.6(22) yes
F21 . B2 . F22 . 116.6(27) yes
F21 . B2 . F23 . 121.3(27) yes
F22 . B2 . F23 . 113.7(26) yes
F21 . B2 . F24 . 92.5(23) yes
F22 . B2 . F24 . 109.3(23) yes
F23 . B2 . F24 . 97.8(23) yes
Cl1 . C500 . Cl2 . 115.3(13) yes
Cl1 . C500 . H5001 . 108.103 no
Cl2 . C500 . H5001 . 108.059 no
Cl1 . C500 . H5002 . 107.975 no
Cl2 . C500 . H5002 . 107.946 no
H5001 . C500 . H5002 . 109.380 no

loop_
_geom_bond_atom_site_label_1
_geom_bond_site_symmetry_1
_geom_bond_atom_site_label_2
_geom_bond_site_symmetry_2
_geom_bond_distance
_geom_bond_publ_flag
Mo1 . Mo2 . 3.1983(12) yes
Mo1 . P12 . 2.414(3) yes
Mo1 . C1 . 2.273(12) yes
Mo1 . C11 . 1.981(12) yes
Mo1 . C12 . 2.035(11) yes
Mo1 . C101 . 2.321(12) yes
Mo1 . C102 . 2.309(15) yes
Mo1 . C103 . 2.297(14) yes
Mo1 . C104 . 2.293(12) yes
Mo1 . C105 . 2.300(12) yes
Mo2 . P12 . 2.443(3) yes
Mo2 . C1 . 2.149(11) yes
Mo2 . C21 . 2.032(12) yes
Mo2 . C22 . 2.046(12) yes
Mo2 . C201 . 2.319(12) yes
Mo2 . C202 . 2.289(12) yes
Mo2 . C203 . 2.284(13) yes
Mo2 . C204 . 2.314(11) yes
Mo2 . C205 . 2.331(12) yes
P12 . C121 . 1.848(9) yes
P12 . H121 . 1.001 no
O1 . C1 . 1.152(13) yes
O11 . C11 . 1.147(14) yes
O12 . C12 . 1.110(13) yes
O21 . C21 . 1.122(13) yes
O22 . C22 . 1.101(13) yes
C101 . C102 . 1.37(3) yes
C101 . C105 . 1.36(2) yes
C101 . H1011 . 0.999 no
C102 . C103 . 1.32(3) yes
C102 . H1021 . 1.000 no
C103 . C104 . 1.44(3) yes
C103 . H1031 . 1.000 no
C104 . C105 . 1.39(2) yes
C104 . H1041 . 0.999 no
C105 . H1051 . 0.999 no
C121 . C122 . 1.532(14) yes
C121 . C126 . 1.537(15) yes
C121 . H1211 . 1.001 no
C122 . C123 . 1.542(16) yes
C122 . H1221 . 1.000 no
C122 . H1222 . 1.001 no
C123 . C124 . 1.51(2) yes
C123 . H1231 . 0.998 no
C123 . H1232 . 0.999 no
C124 . C125 . 1.551(18) yes
C124 . H1241 . 1.001 no
C124 . H1242 . 1.002 no
C125 . C126 . 1.511(16) yes
C125 . H1251 . 1.001 no
C125 . H1252 . 1.001 no
C126 . H1261 . 0.998 no
C126 . H1262 . 1.000 no
C201 . C202 . 1.42(2) yes
C201 . C205 . 1.361(18) yes
C201 . H2011 . 1.000 no
C202 . C203 . 1.44(2) yes
C202 . H2021 . 0.999 no
C203 . C204 . 1.38(2) yes
C203 . H2031 . 1.000 no
C204 . C205 . 1.42(2) yes
C204 . H2041 . 1.002 no
C205 . H2051 . 0.998 no
Mo3 . Mo4 . 3.1913(12) yes
Mo3 . C2 . 2.307(12) yes
Mo3 . P34 . 2.411(3) yes
Mo3 . C31 . 1.960(13) yes
Mo3 . C32 . 2.011(15) yes
Mo3 . C301 . 2.318(15) yes
Mo3 . C302 . 2.279(14) yes
Mo3 . C303 . 2.262(16) yes
Mo3 . C304 . 2.305(13) yes
Mo3 . C305 . 2.319(12) yes
Mo4 . C2 . 2.105(13) yes
Mo4 . P34 . 2.444(3) yes
Mo4 . C41 . 2.026(12) yes
Mo4 . C42 . 2.023(14) yes
Mo4 . C401 . 2.318(13) yes
Mo4 . C402 . 2.307(14) yes
Mo4 . C403 . 2.276(14) yes
Mo4 . C404 . 2.285(12) yes
Mo4 . C405 . 2.327(14) yes
C2 . O2 . 1.187(14) yes
P34 . C341 . 1.851(11) yes
P34 . H341 . 1.001 no
O31 . C31 . 1.146(16) yes
O32 . C32 . 1.117(17) yes
O41 . C41 . 1.132(13) yes
O42 . C42 . 1.125(16) yes
C301 . C302 . 1.31(3) yes
C301 . C305 . 1.38(2) yes
C301 . H3011 . 0.999 no
C302 . C303 . 1.41(3) yes
C302 . H3021 . 1.000 no
C303 . C304 . 1.43(3) yes
C303 . H3031 . 1.001 no
C304 . C305 . 1.37(2) yes
C304 . H3041 . 1.003 no
C305 . H3051 . 1.001 no
C341 . C342 . 1.525(16) yes
C341 . C346 . 1.521(19) yes
C341 . H3411 . 1.001 no
C342 . C343 . 1.50(2) yes
C342 . H3421 . 1.000 no
C342 . H3422 . 0.999 no
C343 . C344 . 1.50(3) yes
C343 . H3431 . 1.004 no
C343 . H3432 . 0.997 no
C344 . C345 . 1.46(3) yes
C344 . H3441 . 1.001 no
C344 . H3442 . 1.000 no
C345 . C346 . 1.50(2) yes
C345 . H3451 . 0.998 no
C345 . H3452 . 0.999 no
C346 . H3461 . 1.000 no
C346 . H3462 . 1.000 no
C401 . C402 . 1.37(2) yes
C401 . C405 . 1.39(2) yes
C401 . H4011 . 0.999 no
C402 . C403 . 1.41(2) yes
C402 . H4021 . 1.002 no
C403 . C404 . 1.35(2) yes
C403 . H4031 . 1.000 no
C404 . C405 . 1.41(2) yes
C404 . H4041 . 1.000 no
C405 . H4051 . 1.000 no
B1 . F11 . 1.35(2) yes
B1 . F12 . 1.33(3) yes
B1 . F13 . 1.26(3) yes
B1 . F14 . 1.25(3) yes
B2 . F21 . 1.35(3) yes
B2 . F22 . 1.33(3) yes
B2 . F23 . 1.41(3) yes
B2 . F24 . 1.37(3) yes
C500 . Cl1 . 1.71(2) yes
C500 . Cl2 . 1.75(2) yes
C500 . H5001 . 0.999 no
C500 . H5002 . 1.002 no
